data_9001728
loop_
_publ_author_name
'Hazen, R. M.'
'Downs, R. T.'
'Finger, L. W.'

_publ_section_title
;High-pressure crystal chemistry of LiScSiO4: An olivine with nearly isotropic
 compression Sample: #2, P = 3.02 GPa
;
_journal_name_full 'American Mineralogist'
_journal_page_first 327
_journal_page_last 334
_journal_volume 81
_journal_year 1996
_chemical_formula_structural LiScSiO4
_chemical_formula_sum 'Li O4 Sc Si'
_space_group_IT_number 62
_symmetry_space_group_name_Hall '-P 2c 2ab'
_symmetry_space_group_name_H-M 'P b n m'
_cell_angle_alpha 90
_cell_angle_beta 90
_cell_angle_gamma 90
_cell_length_a 4.7802
_cell_length_b 10.3514
_cell_length_c 5.9224
_cell_formula_units_Z 4
_cell_volume 293.051
_database_code_amcsd 0001784
_diffrn_ambient_pressure 3.02e+06
_exptl_crystal_density_diffrn 3.263
_cod_original_formula_sum 'Si Li Sc O4'
_cod_database_code 9001728
_amcsd_formula_title LiScSiO4

loop_
_space_group_symop_operation_xyz
x,y,z
x,y,1/2-z
-x,-y,1/2+z
1/2+x,1/2-y,1/2+z
1/2-x,1/2+y,1/2-z
1/2-x,1/2+y,z
1/2+x,1/2-y,-z
-x,-y,-z

loop_
_atom_site_label
_atom_site_fract_x
_atom_site_fract_y
_atom_site_fract_z
_atom_site_U_iso_or_equiv
Si 0.42953 0.08951 0.25000 0.00481
Li 0.00000 0.00000 0.00000 0.01520
Sc 0.98980 0.27391 0.25000 0.00405
O1 0.75852 0.09859 0.25000 0.00545
O2 0.20142 0.44592 0.25000 0.00519
O3 0.27635 0.16730 0.03904 0.00469

loop_
_cod_related_entry_id
_cod_related_entry_database
_cod_related_entry_code
1 AMCSD 0001784
